data_4026683
loop_
_publ_author_name
'Philippe Le Grel'
'Arnaud Sala\"un'
'Cl\'emence Mocquet'
'Barbara Le Grel'
'Thierry Roisnel'
'Michel Potel'

_publ_section_title
;
 Z/E Isomerism in N\a-N\a-Disubstituted Hydrazides and the Amidoxy Bond:
 Application to the Conformational Analysis of Pseudopeptides Built of
 Hydrazinoacids and \a-Aminoxyacids
;
_journal_name_full 'Journal of Organic Chemistry'
_journal_page_first 8756
_journal_page_last 8767
_journal_paper_doi 10.1021/jo201390b
_journal_volume 76
_journal_year 2011
_chemical_compound_source 'synthesis as described'
_chemical_formula_moiety 'C33 H39 N9 O9'
_chemical_formula_sum 'C33 H39 N9 O9'
_chemical_formula_weight 705.73
_chemical_name_systematic
;
 ?
;
_space_group_IT_number 15
_symmetry_cell_setting monoclinic
_symmetry_Int_Tables_number 15
_symmetry_space_group_name_Hall '-C 2yc'
_symmetry_space_group_name_H-M 'C 1 2/c 1'
_atom_sites_solution_hydrogens geom
_atom_sites_solution_primary direct
_atom_sites_solution_secondary difmap
_audit_conform_dict_location ftp://ftp.iucr.org/pub/cif_core.dic
_audit_conform_dict_name cif_core.dic
_audit_conform_dict_version 2.3
_audit_creation_date 2007-03-27T10:47:23-00:00
_audit_creation_method 'WinGX routine CIF_UPDATE'
_cell_angle_alpha 90
_cell_angle_beta 119.4720(10)
_cell_angle_gamma 90
_cell_formula_units_Z 8
_cell_length_a 43.124(4)
_cell_length_b 6.6863(10)
_cell_length_c 28.0461(3)
_cell_measurement_reflns_used 8567
_cell_measurement_temperature 150(2)
_cell_measurement_theta_max 27.485
_cell_measurement_theta_min 2.037
_cell_measurement_wavelength 0.71073
_cell_volume 7040.3(12)
_computing_cell_refinement 'HKL Scalepack (Otwinowski & Minor 1997)'
_computing_data_collection 'Collect (Nonius BV, 1997-2000)'
_computing_data_reduction 'HKL Denzo and Scalepack (Otwinowski & Minor 1997)'
_computing_molecular_graphics 'Ortep-3 for Windows (Farrugia, 1997)'
_computing_publication_material 'WinGX publication routines (Farrugia, 1999)'
_computing_structure_refinement 'SHELXL-97 (Sheldrick, 1997)'
_computing_structure_solution 'SHELXS-97 (Sheldrick, 1997)'
_diffrn_ambient_temperature 150(2)
_diffrn_detector 'CCD plate'
_diffrn_detector_area_resol_mean 9
_diffrn_measured_fraction_theta_full 0.998
_diffrn_measured_fraction_theta_max 0.998
_diffrn_measurement_device '95mm CCD camera on \k-goniostat'
_diffrn_measurement_device_type KappaCCD
_diffrn_measurement_method 'CCD rotation images, thick slices'
_diffrn_orient_matrix_type 'by Nonius Collect from scalepack cell'
_diffrn_orient_matrix_UB_11 0.27848E-2
_diffrn_orient_matrix_UB_12 -0.14798E-2
_diffrn_orient_matrix_UB_13 0.375652E-1
_diffrn_orient_matrix_UB_21 -0.107616E-1
_diffrn_orient_matrix_UB_22 0.136592
_diffrn_orient_matrix_UB_23 -0.63028E-2
_diffrn_orient_matrix_UB_31 -0.242055E-1
_diffrn_orient_matrix_UB_32 -0.608983E-1
_diffrn_orient_matrix_UB_33 -0.150495E-1
_diffrn_radiation_monochromator graphite
_diffrn_radiation_probe x-ray
_diffrn_radiation_type MoK\a
_diffrn_radiation_wavelength 0.71069
_diffrn_reflns_av_R_equivalents 0.0265
_diffrn_reflns_av_unetI/netI 0.0386
_diffrn_reflns_limit_h_max 53
_diffrn_reflns_limit_h_min -53
_diffrn_reflns_limit_k_max 8
_diffrn_reflns_limit_k_min -8
_diffrn_reflns_limit_l_max 34
_diffrn_reflns_limit_l_min -34
_diffrn_reflns_number 13076
_diffrn_reflns_theta_full 26.14
_diffrn_reflns_theta_max 26.14
_diffrn_reflns_theta_min 2.17
_diffrn_source 'Enraf Nonius FR590'
_exptl_absorpt_coefficient_mu 0.099
_exptl_absorpt_correction_type none
_exptl_crystal_colour colorless
_exptl_crystal_density_diffrn 1.332
_exptl_crystal_description prism
_exptl_crystal_F_000 2976
_exptl_crystal_size_max 0.6
_exptl_crystal_size_mid 0.26
_exptl_crystal_size_min 0.1
_refine_diff_density_max 0.554
_refine_diff_density_min -0.264
_refine_diff_density_rms 0.062
_refine_ls_extinction_coef 0.0022(3)
_refine_ls_extinction_expression Fc^*^=kFc[1+0.001xFc^2^\l^3^/sin(2\q)]^-1/4^
_refine_ls_extinction_method SHELXL
_refine_ls_goodness_of_fit_ref 1.107
_refine_ls_hydrogen_treatment mixed
_refine_ls_matrix_type full
_refine_ls_number_parameters 479
_refine_ls_number_reflns 7019
_refine_ls_number_restraints 0
_refine_ls_restrained_S_all 1.107
_refine_ls_R_factor_all 0.0887
_refine_ls_R_factor_gt 0.0702
_refine_ls_shift/su_max 0.001
_refine_ls_shift/su_mean 0
_refine_ls_structure_factor_coef Fsqd
_refine_ls_weighting_details 'calc w=1/[\s^2^(Fo^2^)+(0.0777P)^2^+15.3804P] where P=(Fo^2^+2Fc^2^)/3'
_refine_ls_weighting_scheme calc
_refine_ls_wR_factor_gt 0.1798
_refine_ls_wR_factor_ref 0.1905
_reflns_number_gt 5496
_reflns_number_total 7019
_reflns_threshold_expression >2sigma(I)
_cod_data_source_file jo201390b_si_001.cif
_cod_data_source_block cylnnno
_cod_original_sg_symbol_H-M 'C 2/c'
_cod_database_code 4026683

loop_
_symmetry_equiv_pos_as_xyz
'x, y, z'
'-x, y, -z+1/2'
'x+1/2, y+1/2, z'
'-x+1/2, y+1/2, -z+1/2'
'-x, -y, -z'
'x, -y, z-1/2'
'-x+1/2, -y+1/2, -z'
'x+1/2, -y+1/2, z-1/2'

loop_
_atom_site_label
_atom_site_type_symbol
_atom_site_fract_x
_atom_site_fract_y
_atom_site_fract_z
_atom_site_U_iso_or_equiv
_atom_site_adp_type
_atom_site_occupancy
_atom_site_symmetry_multiplicity
_atom_site_calc_flag
_atom_site_refinement_flags
O1 O 0.44659(5) -0.1138(3) 0.63887(7) 0.0354(4) Uani 1 1 d .
O2 O 0.29465(5) 0.2606(3) 0.51905(9) 0.0403(5) Uani 1 1 d .
N3 N 0.44711(5) 0.1298(3) 0.77462(8) 0.0298(5) Uani 1 1 d .
O4 O 0.42714(5) 0.2743(3) 0.63585(7) 0.0361(5) Uani 1 1 d .
O5 O 0.28079(5) -0.1324(3) 0.49215(8) 0.0375(5) Uani 1 1 d .
O6 O 0.35885(5) -0.1361(3) 0.76224(8) 0.0423(5) Uani 1 1 d .
N7 N 0.38748(6) -0.0294(4) 0.76478(10) 0.0384(6) Uani 1 1 d .
H7 H 0.4073(9) -0.097(5) 0.7755(14) 0.05 Uiso 1 1 d .
N8 N 0.44100(6) 0.0377(3) 0.72506(9) 0.0313(5) Uani 1 1 d .
H8 H 0.4393(9) 0.112(5) 0.6987(14) 0.05 Uiso 1 1 d .
O9 O 0.43813(6) -0.2766(3) 0.75361(8) 0.0415(5) Uani 1 1 d .
N10 N 0.27255(6) 0.0784(4) 0.62168(9) 0.0348(5) Uani 1 1 d .
N11 N 0.36911(6) 0.1225(4) 0.49500(9) 0.0320(5) Uani 1 1 d .
N12 N 0.30284(6) -0.0059(4) 0.66683(10) 0.0352(5) Uani 1 1 d .
H12 H 0.3159(9) 0.069(5) 0.6949(14) 0.05 Uiso 1 1 d .
C13 C 0.43820(7) -0.1609(4) 0.71956(11) 0.0330(6) Uani 1 1 d .
N14 N 0.28294(6) -0.0502(4) 0.53968(10) 0.0371(5) Uani 1 1 d .
H14 H 0.2800(9) -0.136(5) 0.5651(14) 0.05 Uiso 1 1 d .
N15 N 0.41919(6) -0.0228(4) 0.59217(9) 0.0350(5) Uani 1 1 d .
H15 H 0.4090(9) -0.110(5) 0.5601(14) 0.05 Uiso 1 1 d .
C16 C 0.28739(7) 0.1459(4) 0.54731(11) 0.0337(6) Uani 1 1 d .
C17 C 0.38421(7) 0.1655(4) 0.75471(10) 0.0315(6) Uani 1 1 d .
O18 O 0.35630(5) 0.2610(3) 0.73933(9) 0.0414(5) Uani 1 1 d .
C19 C 0.49478(6) 0.2979(5) 0.85741(10) 0.0332(6) Uani 1 1 d .
N20 N 0.34147(6) 0.0270(3) 0.50015(9) 0.0334(5) Uani 1 1 d .
H20 H 0.3216(9) 0.103(5) 0.4967(13) 0.05 Uiso 1 1 d .
C21 C 0.38789(7) 0.2672(4) 0.53921(11) 0.0336(6) Uani 1 1 d .
H21A H 0.3701 0.3475 0.5435 0.04 Uiso 1 1 calc R
H21B H 0.4015 0.3596 0.5287 0.04 Uiso 1 1 calc R
C22 C 0.41334(7) 0.1722(4) 0.59390(10) 0.0309(6) Uani 1 1 d .
C23 C 0.41779(7) 0.2690(4) 0.76342(11) 0.0324(6) Uani 1 1 d .
H23A H 0.4123 0.3483 0.7303 0.039 Uiso 1 1 calc R
H23B H 0.4258 0.3631 0.7945 0.039 Uiso 1 1 calc R
O24 O 0.36622(6) -0.2807(3) 0.50973(9) 0.0456(5) Uani 1 1 d .
O25 O 0.29630(6) -0.3106(3) 0.62690(9) 0.0497(6) Uani 1 1 d .
C26 C 0.38041(7) 0.2652(5) 0.42288(10) 0.0397(7) Uani 1 1 d .
C27 C 0.30987(8) -0.2656(4) 0.50505(13) 0.0397(7) Uani 1 1 d .
H27A H 0.3011 -0.3769 0.4783 0.048 Uiso 1 1 calc R
H27B H 0.3177 -0.3236 0.5417 0.048 Uiso 1 1 calc R
C28 C 0.31192(7) -0.1967(4) 0.66538(12) 0.0365(6) Uani 1 1 d .
C29 C 0.34202(7) -0.1723(4) 0.50499(11) 0.0336(6) Uani 1 1 d .
C30 C 0.28311(8) 0.2289(4) 0.59386(12) 0.0384(6) Uani 1 1 d .
H30A H 0.3059 0.29 0.6211 0.046 Uiso 1 1 calc R
H30B H 0.2649 0.336 0.5794 0.046 Uiso 1 1 calc R
C31 C 0.43379(9) -0.2418(4) 0.66632(12) 0.0403(7) Uani 1 1 d .
H31A H 0.4465 -0.3713 0.6737 0.048 Uiso 1 1 calc R
H31B H 0.4082 -0.2682 0.6413 0.048 Uiso 1 1 calc R
C32 C 0.48176(7) 0.2366(4) 0.79856(10) 0.0332(6) Uani 1 1 d .
H32A H 0.4791 0.3573 0.7764 0.04 Uiso 1 1 calc R
H32B H 0.4997 0.1486 0.797 0.04 Uiso 1 1 calc R
C33 C 0.50479(7) 0.4923(5) 0.87443(12) 0.0428(7) Uani 1 1 d .
H33 H 0.5016 0.5925 0.8484 0.051 Uiso 1 1 calc R
C34 C 0.35303(7) 0.2245(5) 0.44079(11) 0.0392(7) Uani 1 1 d .
H34A H 0.3423 0.3527 0.443 0.047 Uiso 1 1 calc R
H34B H 0.3338 0.1398 0.413 0.047 Uiso 1 1 calc R
C35 C 0.23231(7) 0.0128(5) 0.66059(11) 0.0426(7) Uani 1 1 d .
C36 C 0.34417(9) -0.2706(5) 0.71673(14) 0.0480(8) Uani 1 1 d .
H36A H 0.3376 -0.3961 0.7283 0.058 Uiso 1 1 calc R
H36B H 0.363 -0.3036 0.7075 0.058 Uiso 1 1 calc R
C37 C 0.24927(7) 0.1655(5) 0.64057(12) 0.0409(7) Uani 1 1 d .
H37A H 0.2302 0.2424 0.6101 0.049 Uiso 1 1 calc R
H37B H 0.2633 0.2604 0.6707 0.049 Uiso 1 1 calc R
C38 C 0.51954(9) 0.5427(6) 0.92923(14) 0.0571(9) Uani 1 1 d .
H38 H 0.5266 0.6767 0.9406 0.069 Uiso 1 1 calc R
C39 C 0.49933(8) 0.1517(6) 0.89551(12) 0.0470(8) Uani 1 1 d .
H39 H 0.4927 0.0171 0.8843 0.056 Uiso 1 1 calc R
C40 C 0.39980(8) 0.1077(6) 0.41942(12) 0.0496(8) Uani 1 1 d .
H40 H 0.3973 -0.022 0.431 0.059 Uiso 1 1 calc R
C41 C 0.52394(9) 0.3991(7) 0.96708(13) 0.0618(11) Uani 1 1 d .
H41 H 0.534 0.4343 1.0046 0.074 Uiso 1 1 calc R
C42 C 0.22818(8) -0.1877(6) 0.64446(12) 0.0483(8) Uani 1 1 d .
H42 H 0.2376 -0.2342 0.6221 0.058 Uiso 1 1 calc R
C43 C 0.21895(10) 0.0732(7) 0.69411(14) 0.0604(10) Uani 1 1 d .
H43 H 0.222 0.2073 0.7069 0.072 Uiso 1 1 calc R
C44 C 0.38423(9) 0.4521(6) 0.40674(13) 0.0547(9) Uani 1 1 d .
H44 H 0.3711 0.561 0.4095 0.066 Uiso 1 1 calc R
C45 C 0.19642(10) -0.2597(8) 0.69245(17) 0.0695(12) Uani 1 1 d .
H45 H 0.1839 -0.3515 0.7026 0.083 Uiso 1 1 calc R
C46 C 0.21049(9) -0.3178(7) 0.66094(14) 0.0604(10) Uani 1 1 d .
H46 H 0.2081 -0.4536 0.6497 0.072 Uiso 1 1 calc R
C47 C 0.42307(9) 0.1386(8) 0.39897(14) 0.0673(12) Uani 1 1 d .
H47 H 0.4365 0.0303 0.3967 0.081 Uiso 1 1 calc R
C48 C 0.51391(9) 0.2052(7) 0.95094(14) 0.0624(11) Uani 1 1 d .
H48 H 0.5168 0.1068 0.9773 0.075 Uiso 1 1 calc R
C49 C 0.42646(9) 0.3258(9) 0.38223(13) 0.0726(14) Uani 1 1 d .
H49 H 0.4421 0.3471 0.3678 0.087 Uiso 1 1 calc R
C50 C 0.40732(11) 0.4830(8) 0.38624(14) 0.0700(12) Uani 1 1 d .
H50 H 0.4099 0.613 0.375 0.084 Uiso 1 1 calc R
C51 C 0.20081(12) -0.0648(9) 0.70920(18) 0.0806(14) Uani 1 1 d .
H51 H 0.1913 -0.0215 0.7317 0.097 Uiso 1 1 calc R

loop_
_atom_site_aniso_label
_atom_site_aniso_U_11
_atom_site_aniso_U_22
_atom_site_aniso_U_33
_atom_site_aniso_U_23
_atom_site_aniso_U_13
_atom_site_aniso_U_12
O1 0.0356(10) 0.0371(11) 0.0333(10) 0.0029(8) 0.0168(8) 0.0038(8)
O2 0.0393(11) 0.0363(11) 0.0527(12) 0.0023(9) 0.0284(10) 0.0025(9)
N3 0.0275(10) 0.0349(12) 0.0275(10) -0.0028(9) 0.0140(9) 0.0010(9)
O4 0.0467(11) 0.0329(10) 0.0289(9) -0.0030(8) 0.0187(9) -0.0025(9)
O5 0.0369(10) 0.0406(11) 0.0379(10) -0.0068(9) 0.0206(8) -0.0061(9)
O6 0.0343(10) 0.0482(12) 0.0460(11) 0.0114(10) 0.0210(9) -0.0024(9)
N7 0.0292(11) 0.0400(14) 0.0491(14) 0.0123(11) 0.0218(11) 0.0034(10)
N8 0.0380(12) 0.0296(12) 0.0281(11) 0.0006(9) 0.0177(10) 0.0000(10)
O9 0.0498(12) 0.0358(11) 0.0443(11) 0.0069(9) 0.0274(10) 0.0035(9)
N10 0.0311(11) 0.0369(13) 0.0361(12) -0.0002(10) 0.0163(10) 0.0037(10)
N11 0.0293(11) 0.0358(12) 0.0322(11) 0.0003(10) 0.0161(9) -0.0046(10)
N12 0.0295(11) 0.0342(13) 0.0390(13) -0.0028(10) 0.0147(10) -0.0004(10)
C13 0.0297(13) 0.0369(15) 0.0322(13) 0.0042(12) 0.0151(11) 0.0020(11)
N14 0.0425(13) 0.0360(13) 0.0402(13) -0.0065(11) 0.0261(11) -0.0062(11)
N15 0.0365(12) 0.0346(13) 0.0287(11) -0.0021(10) 0.0120(10) 0.0031(10)
C16 0.0280(13) 0.0295(14) 0.0436(15) 0.0001(12) 0.0177(12) -0.0010(11)
C17 0.0279(13) 0.0360(15) 0.0277(12) -0.0007(11) 0.0115(10) 0.0011(11)
O18 0.0255(9) 0.0406(12) 0.0493(12) -0.0015(9) 0.0117(9) 0.0046(8)
C19 0.0202(11) 0.0524(18) 0.0263(12) -0.0019(12) 0.0110(10) 0.0011(11)
N20 0.0330(11) 0.0298(12) 0.0427(13) 0.0010(10) 0.0227(10) -0.0011(10)
C21 0.0358(14) 0.0310(14) 0.0334(14) -0.0003(11) 0.0166(12) 0.0000(11)
C22 0.0334(13) 0.0300(14) 0.0328(13) -0.0003(11) 0.0191(11) -0.0024(11)
C23 0.0274(13) 0.0357(15) 0.0321(13) -0.0022(11) 0.0130(11) 0.0035(11)
O24 0.0455(12) 0.0367(12) 0.0574(13) -0.0017(10) 0.0275(10) 0.0031(10)
O25 0.0547(13) 0.0347(12) 0.0583(14) -0.0068(10) 0.0266(11) -0.0047(10)
C26 0.0294(13) 0.064(2) 0.0223(12) 0.0015(13) 0.0099(11) -0.0022(13)
C27 0.0486(17) 0.0309(15) 0.0459(16) -0.0026(12) 0.0281(14) -0.0030(13)
C28 0.0365(14) 0.0334(15) 0.0454(16) -0.0011(13) 0.0246(13) -0.0033(12)
C29 0.0329(14) 0.0355(15) 0.0331(13) -0.0036(11) 0.0167(11) -0.0026(12)
C30 0.0391(15) 0.0346(15) 0.0426(15) -0.0026(12) 0.0209(13) 0.0012(12)
C31 0.0548(18) 0.0338(15) 0.0400(15) -0.0018(12) 0.0291(14) -0.0034(13)
C32 0.0283(13) 0.0451(16) 0.0282(13) -0.0023(12) 0.0154(11) -0.0027(12)
C33 0.0352(14) 0.0464(18) 0.0416(16) -0.0072(14) 0.0150(12) 0.0028(13)
C34 0.0314(14) 0.0531(18) 0.0319(14) 0.0056(13) 0.0146(11) 0.0026(13)
C35 0.0272(13) 0.064(2) 0.0332(14) 0.0036(14) 0.0124(11) 0.0054(14)
C36 0.0444(17) 0.0328(16) 0.063(2) 0.0083(15) 0.0234(16) 0.0002(13)
C37 0.0316(14) 0.0495(18) 0.0416(15) -0.0045(14) 0.0180(12) 0.0057(13)
C38 0.0422(17) 0.069(2) 0.0482(19) -0.0208(18) 0.0132(15) 0.0046(17)
C39 0.0391(16) 0.061(2) 0.0397(16) 0.0034(15) 0.0185(13) -0.0079(15)
C40 0.0448(17) 0.068(2) 0.0368(15) -0.0018(15) 0.0211(13) -0.0032(16)
C41 0.0428(18) 0.104(3) 0.0332(16) -0.0139(19) 0.0148(14) 0.006(2)
C42 0.0370(15) 0.070(2) 0.0379(16) -0.0009(15) 0.0181(13) -0.0104(15)
C43 0.058(2) 0.081(3) 0.0512(19) 0.0073(19) 0.0343(17) 0.019(2)
C44 0.057(2) 0.067(2) 0.0384(16) 0.0040(16) 0.0218(15) -0.0102(18)
C45 0.052(2) 0.095(3) 0.071(3) 0.025(2) 0.038(2) 0.009(2)
C46 0.0454(18) 0.081(3) 0.0513(19) 0.0070(18) 0.0212(16) -0.0138(18)
C47 0.0461(19) 0.119(4) 0.0393(17) -0.008(2) 0.0227(15) 0.012(2)
C48 0.0461(18) 0.104(3) 0.0361(17) 0.0173(19) 0.0198(15) 0.002(2)
C49 0.0403(18) 0.146(4) 0.0312(16) 0.010(2) 0.0171(14) -0.023(2)
C50 0.067(2) 0.095(3) 0.0451(19) 0.013(2) 0.0254(18) -0.025(2)
C51 0.078(3) 0.118(4) 0.076(3) 0.032(3) 0.061(2) 0.032(3)

loop_
_atom_type_symbol
_atom_type_description
_atom_type_scat_dispersion_real
_atom_type_scat_dispersion_imag
_atom_type_scat_source
C C 0.0033 0.0016 'International Tables Vol C Tables 4.2.6.8 and 6.1.1.4'
H H 0 0 'International Tables Vol C Tables 4.2.6.8 and 6.1.1.4'
N N 0.0061 0.0033 'International Tables Vol C Tables 4.2.6.8 and 6.1.1.4'
O O 0.0106 0.006 'International Tables Vol C Tables 4.2.6.8 and 6.1.1.4'

loop_
_exptl_crystal_face_index_h
_exptl_crystal_face_index_k
_exptl_crystal_face_index_l
_exptl_crystal_face_perp_dist
0 1 0 0.30
0 -1 0 0.30
-1 0 1 0.05
1 0 -1 0.05
-3 0 1 0.05
3 0 1 0.05

loop_
_geom_angle_atom_site_label_1
_geom_angle_atom_site_label_2
_geom_angle_atom_site_label_3
_geom_angle
N15 O1 C31 113.1(2)
N8 N3 C23 109.76(19)
N8 N3 C32 108.16(19)
C23 N3 C32 111.1(2)
N14 O5 C27 111.3(2)
N7 O6 C36 111.0(2)
C17 N7 O6 119.5(2)
C17 N7 H7 124(2)
O6 N7 H7 116(2)
C13 N8 N3 120.4(2)
C13 N8 H8 121(2)
N3 N8 H8 119(2)
N12 N10 C37 109.2(2)
N12 N10 C30 110.9(2)
C37 N10 C30 111.4(2)
N20 N11 C21 110.7(2)
N20 N11 C34 108.5(2)
C21 N11 C34 110.3(2)
C28 N12 N10 120.5(2)
C28 N12 H12 121(2)
N10 N12 H12 119(2)
O9 C13 N8 124.8(3)
O9 C13 C31 119.7(3)
N8 C13 C31 115.5(2)
C16 N14 O5 118.5(2)
C16 N14 H14 122(2)
O5 N14 H14 120(2)
C22 N15 O1 118.6(2)
C22 N15 H15 127(2)
O1 N15 H15 113(2)
O2 C16 N14 124.5(3)
O2 C16 C30 119.9(2)
N14 C16 C30 115.6(2)
O18 C17 N7 124.4(3)
O18 C17 C23 120.7(3)
N7 C17 C23 115.0(2)
C33 C19 C39 119.7(3)
C33 C19 C32 121.1(3)
C39 C19 C32 118.9(3)
C29 N20 N11 118.9(2)
C29 N20 H20 120(2)
N11 N20 H20 121(2)
N11 C21 C22 113.8(2)
N11 C21 H21A 108.8
C22 C21 H21A 108.8
N11 C21 H21B 108.8
C22 C21 H21B 108.8
H21A C21 H21B 107.7
O4 C22 N15 124.5(3)
O4 C22 C21 120.2(2)
N15 C22 C21 115.3(2)
N3 C23 C17 113.5(2)
N3 C23 H23A 108.9
C17 C23 H23A 108.9
N3 C23 H23B 108.9
C17 C23 H23B 108.9
H23A C23 H23B 107.7
C44 C26 C40 120.0(3)
C44 C26 C34 120.9(3)
C40 C26 C34 119.0(3)
O5 C27 C29 115.5(2)
O5 C27 H27A 108.4
C29 C27 H27A 108.4
O5 C27 H27B 108.4
C29 C27 H27B 108.4
H27A C27 H27B 107.5
O25 C28 N12 125.4(3)
O25 C28 C36 119.3(3)
N12 C28 C36 115.3(3)
O24 C29 N20 124.9(3)
O24 C29 C27 119.1(3)
N20 C29 C27 116.0(2)
N10 C30 C16 114.0(2)
N10 C30 H30A 108.7
C16 C30 H30A 108.7
N10 C30 H30B 108.7
C16 C30 H30B 108.7
H30A C30 H30B 107.6
O1 C31 C13 115.1(2)
O1 C31 H31A 108.5
C13 C31 H31A 108.5
O1 C31 H31B 108.5
C13 C31 H31B 108.5
H31A C31 H31B 107.5
N3 C32 C19 111.9(2)
N3 C32 H32A 109.2
C19 C32 H32A 109.2
N3 C32 H32B 109.2
C19 C32 H32B 109.2
H32A C32 H32B 107.9
C19 C33 C38 120.5(3)
C19 C33 H33 119.7
C38 C33 H33 119.7
N11 C34 C26 111.9(2)
N11 C34 H34A 109.2
C26 C34 H34A 109.2
N11 C34 H34B 109.2
C26 C34 H34B 109.2
H34A C34 H34B 107.9
C43 C35 C42 118.1(3)
C43 C35 C37 119.6(3)
C42 C35 C37 122.3(3)
O6 C36 C28 116.2(3)
O6 C36 H36A 108.2
C28 C36 H36A 108.2
O6 C36 H36B 108.2
C28 C36 H36B 108.2
H36A C36 H36B 107.4
N10 C37 C35 114.1(3)
N10 C37 H37A 108.7
C35 C37 H37A 108.7
N10 C37 H37B 108.7
C35 C37 H37B 108.7
H37A C37 H37B 107.6
C41 C38 C33 120.1(4)
C41 C38 H38 120
C33 C38 H38 120
C19 C39 C48 119.2(3)
C19 C39 H39 120.4
C48 C39 H39 120.4
C26 C40 C47 120.0(4)
C26 C40 H40 120
C47 C40 H40 120
C48 C41 C38 120.3(3)
C48 C41 H41 119.9
C38 C41 H41 119.9
C46 C42 C35 120.0(3)
C46 C42 H42 120
C35 C42 H42 120
C35 C43 C51 119.6(4)
C35 C43 H43 120.2
C51 C43 H43 120.2
C26 C44 C50 120.1(4)
C26 C44 H44 120
C50 C44 H44 120
C46 C45 C51 117.9(4)
C46 C45 H45 121.1
C51 C45 H45 121.1
C45 C46 C42 122.6(4)
C45 C46 H46 118.7
C42 C46 H46 118.7
C49 C47 C40 119.7(4)
C49 C47 H47 120.1
C40 C47 H47 120.1
C41 C48 C39 120.2(3)
C41 C48 H48 119.9
C39 C48 H48 119.9
C47 C49 C50 120.1(3)
C47 C49 H49 120
C50 C49 H49 120
C49 C50 C44 120.1(4)
C49 C50 H50 119.9
C44 C50 H50 119.9
C45 C51 C43 121.8(4)
C45 C51 H51 119.1
C43 C51 H51 119.1

loop_
_geom_bond_atom_site_label_1
_geom_bond_atom_site_label_2
_geom_bond_distance
O1 N15 1.400(3)
O1 C31 1.431(3)
O2 C16 1.248(3)
N3 N8 1.421(3)
N3 C23 1.474(3)
N3 C32 1.485(3)
O4 C22 1.231(3)
O5 N14 1.402(3)
O5 C27 1.432(4)
O6 N7 1.397(3)
O6 C36 1.429(4)
N7 C17 1.326(4)
N7 H7 0.88(4)
N8 C13 1.336(4)
N8 H8 0.86(4)
O9 C13 1.230(3)
N10 N12 1.414(3)
N10 C37 1.467(3)
N10 C30 1.476(4)
N11 N20 1.421(3)
N11 C21 1.463(3)
N11 C34 1.490(3)
N12 C28 1.341(4)
N12 H12 0.87(4)
C13 C31 1.510(4)
N14 C16 1.327(4)
N14 H14 0.97(4)
N15 C22 1.333(4)
N15 H15 0.98(4)
C16 C30 1.511(4)
C17 O18 1.237(3)
C17 C23 1.512(4)
C19 C33 1.379(4)
C19 C39 1.389(4)
C19 C32 1.515(4)
N20 C29 1.338(4)
N20 H20 0.96(3)
C21 C22 1.518(4)
C21 H21A 0.99
C21 H21B 0.99
C23 H23A 0.99
C23 H23B 0.99
O24 C29 1.223(3)
O25 C28 1.218(4)
C26 C44 1.367(5)
C26 C40 1.377(5)
C26 C34 1.518(4)
C27 C29 1.521(4)
C27 H27A 0.99
C27 H27B 0.99
C28 C36 1.511(4)
C30 H30A 0.99
C30 H30B 0.99
C31 H31A 0.99
C31 H31B 0.99
C32 H32A 0.99
C32 H32B 0.99
C33 C38 1.385(4)
C33 H33 0.95
C34 H34A 0.99
C34 H34B 0.99
C35 C43 1.382(4)
C35 C42 1.398(5)
C35 C37 1.515(4)
C36 H36A 0.99
C36 H36B 0.99
C37 H37A 0.99
C37 H37B 0.99
C38 C41 1.374(6)
C38 H38 0.95
C39 C48 1.407(5)
C39 H39 0.95
C40 C47 1.395(5)
C40 H40 0.95
C41 C48 1.371(6)
C41 H41 0.95
C42 C46 1.378(5)
C42 H42 0.95
C43 C51 1.403(6)
C43 H43 0.95
C44 C50 1.388(5)
C44 H44 0.95
C45 C46 1.352(6)
C45 C51 1.367(7)
C45 H45 0.95
C46 H46 0.95
C47 C49 1.370(7)
C47 H47 0.95
C48 H48 0.95
C49 C50 1.375(7)
C49 H49 0.95
C50 H50 0.95
C51 H51 0.95

loop_
_cod_related_entry_id
_cod_related_entry_database
_cod_related_entry_code
1 ChemSpider 30659421
